data_4344484
loop_
_publ_author_name
'VerNooy, P.D.'
'Dixon, M.A.'
'Stacy, A.M.'
'Hollander, F.J.'

_publ_section_title
;
 Novel Cu6 O15 "bowls" in seven new barium copper oxides: M6 Ba46 Cu24 O84
 (M= Al, Si, TI, Fe, Ga, Ge, Zr)
;
_journal_name_full 'Inorganic Chemistry'
_journal_page_first 2837
_journal_page_last 2841
_journal_volume 29
_journal_year 1990
_chemical_formula_sum 'Al5.1 Ba44.52 Cu23.23 O83.84'
_space_group_IT_number 186
_symmetry_space_group_name_Hall 'P 6c -2c'
_symmetry_space_group_name_H-M 'P 63 m c'
_cell_angle_alpha 90
_cell_angle_beta 90
_cell_angle_gamma 120
_cell_formula_units_Z 1
_cell_length_a 13.1524
_cell_length_b 13.1524
_cell_length_c 17.3122
_cell_volume 2593.540
_citation_journal_id_ASTM INOCAJ
_cod_data_source_file VerNooy_INOCAJ_1990_1728.cif
_cod_data_source_block Al5.1Ba44.52Cu23.23O83.84
_cod_original_cell_volume 2593.54
_cod_database_code 4344484

loop_
_symmetry_equiv_pos_as_xyz
x,y,z
x-y,x,z+1/2
-y,x-y,z
-x,-y,z+1/2
-x+y,-x,z
y,-x+y,z+1/2
y,x,z+1/2
-x+y,y,z
-x,-x+y,z+1/2
-y,-x,z
x-y,-y,z+1/2
x,x-y,z

loop_
_atom_site_label
_atom_site_type_symbol
_atom_site_fract_x
_atom_site_fract_y
_atom_site_fract_z
_atom_site_occupancy
_atom_site_U_iso_or_equiv
O6 O-2 -0.0217 0.3416 0.259 1 0.0
O1 O-2 0.432 0.216 0.0265 0.98 0.0
Ba8 Ba+2 0.447 0.894 0.1938 1 0.0
O11 O-2 0.408 0.816 0.3548 1 0.0
O13 O-2 0.6667 0.3333 0.255 0.85 0.0
Ba2 Ba+2 0 0 0.21068 0.936 0.0
O9 O-2 0 0 0.4834 1 0.0
O7 O-2 0.1974 0.3948 0.1959 1 0.0
O3 O-2 0.4705 0.941 0.0311 0.93 0.0
Ba7 Ba+2 0.944 0.472 0.37465 0.988 0.0
O14 O-2 0.3333 0.6667 0.223 0.35 0.0
Cu2 Cu+2 0.03429 0.26764 0.19248 0.962 0.0
Ba4 Ba+2 0.44 0.22 0.52976 1 0.0
O10 O-2 0.518 0.259 0.386 1 0.0
Ba1 Ba+2 0.66667 0.3333 0 1 0.0
Ba5 Ba+2 0.282 0.141 0.35071 1 0.0
O15 O-2 0.3333 0.6667 0.117 0.64 0.0
O5 O-2 0.2402 0.1201 0.1887 1 0.0
Al2 Al+3 0 0 0.3835 0.95 0.0
O12 O-2 0.0735 0.147 0.3478 1 0.0
Al3 Al+3 0.6667 0.3333 0.3543 0.93 0.0
O4 O-2 0.86 0.43 0.0963 0.96 0.0
Ba6 Ba+2 0.18879 -0.18879 0.36083 0.982 0.0
Ba3 Ba+2 0.10097 0.20194 0.53514 0.895 0.0
O16 O-2 0.3333 0.6667 0.08 0.47 0.0
Al1 Al+3 0.3333 0.6667 0.3289 0.67 0.0
O2 O-2 0.0063 0.3163 -0.0367 1 0.0
Cu1 Cu+2 -0.06911 0.36616 0.03145 0.974 0.0
O8 O-2 0.1016 0.2032 0.1248 1 0.0
Ba9 Ba+2 0.47 0.235 0.18801 0.909 0.0
